data_4021224
loop_
_publ_author_name
'Takahiro Nishimura'
'Yoshiki Nishiguchi'
'Yasunari Maeda'
'Sakae Uemura'

_publ_section_title
;
 Palladium-Catalyzed Transformation of Cyclobutanone O-Benzoyloximes
 to Nitriles via C-C Bond Cleavage
;
_journal_name_full 'Journal of Organic Chemistry'
_journal_page_first 5342
_journal_page_last 5347
_journal_paper_doi 10.1021/jo049385k
_journal_volume 69
_journal_year 2004
_chemical_formula_moiety 'C30 H30 N O P '
_chemical_formula_sum 'C30 H30 N O P'
_chemical_formula_weight 451.55
_space_group_IT_number 7
_symmetry_cell_setting monoclinic
_symmetry_space_group_name_Hall 'P -2ya'
_symmetry_space_group_name_H-M 'P 1 a 1'
_cell_angle_alpha 90
_cell_angle_beta 45.477(2)
_cell_angle_gamma 90
_cell_formula_units_Z 2
_cell_length_a 11.4839(1)
_cell_length_b 13.9771(8)
_cell_length_c 11.4027(2)
_cell_measurement_temperature 296.1
_cell_volume 1304.93(8)
_exptl_crystal_density_diffrn 1.149
_cod_original_sg_symbol_H-M 'P a'
_cod_original_formula_sum 'C30 H30 N O P '
_cod_database_code 4021224

loop_
_symmetry_equiv_pos_as_xyz
x,y,z
x+1/2,-y,z

loop_
_atom_site_label
_atom_site_type_symbol
_atom_site_fract_x
_atom_site_fract_y
_atom_site_fract_z
_atom_site_U_iso_or_equiv
_atom_site_adp_type
_atom_site_occupancy
_atom_site_symmetry_multiplicity
_atom_site_calc_flag
_atom_site_refinement_flags
_atom_site_disorder_assembly
_atom_site_disorder_group
P1 P -0.2160(7) 0.0431(3) 0.4247(7) 0.0504(9) Uani 1.00 1 d . . .
O1 O -0.358(1) 0.0313(8) 0.444(1) 0.060(3) Uiso 1.00 1 d . . .
N1 N 0.854(4) -0.422(3) -0.305(4) 0.16(1) Uiso 1.00 1 d . . .
C1 C 0.767(6) -0.369(4) -0.232(6) 0.20(2) Uiso 1.00 1 d . . .
C2 C 0.637(5) -0.301(3) -0.136(5) 0.38(3) Uiso 1.00 1 d . . .
C3 C 0.466(2) -0.323(1) -0.032(2) 0.062(5) Uiso 1.00 1 d . . .
C4 C 0.472(4) -0.367(2) 0.072(3) 0.17(1) Uiso 1.00 1 d . . .
C5 C 0.426(2) -0.396(2) -0.096(3) 0.106(8) Uiso 1.00 1 d . . .
C6 C 0.250(2) -0.391(1) 0.009(2) 0.071(5) Uiso 1.00 1 d . . .
C7 C 0.185(2) -0.305(1) 0.116(3) 0.080(6) Uiso 1.00 1 d . . .
C8 C 0.337(3) -0.256(2) 0.058(4) 0.14(1) Uiso 1.00 1 d . . .
C9 C 0.034(2) -0.274(1) 0.227(2) 0.062(5) Uiso 1.00 1 d . . .
C10 C -0.095(2) -0.324(1) 0.251(2) 0.066(5) Uiso 1.00 1 d . . .
C11 C -0.197(3) -0.392(2) 0.371(3) 0.099(7) Uiso 1.00 1 d . . .
C12 C -0.318(3) -0.434(2) 0.389(3) 0.118(9) Uiso 1.00 1 d . . .
C13 C -0.329(4) -0.406(2) 0.291(3) 0.121(9) Uiso 1.00 1 d . . .
C14 C -0.238(3) -0.344(2) 0.164(3) 0.112(8) Uiso 1.00 1 d . . .
C15 C -0.115(3) -0.300(2) 0.147(3) 0.087(6) Uiso 1.00 1 d . . .
C16 C -0.016(2) -0.189(1) 0.326(2) 0.066(5) Uiso 1.00 1 d . . .
C17 C -0.159(2) -0.146(1) 0.424(2) 0.051(4) Uiso 1.00 1 d . . .
C18 C -0.195(2) -0.054(1) 0.510(2) 0.053(4) Uiso 1.00 1 d . . .
C19 C -0.027(2) 0.046(1) 0.212(2) 0.048(4) Uiso 1.00 1 d . . .
C20 C 0.115(2) 0.093(1) 0.149(2) 0.075(5) Uiso 1.00 1 d . . .
C21 C 0.258(3) 0.085(1) -0.018(2) 0.078(6) Uiso 1.00 1 d . . .
C22 C 0.268(2) 0.033(1) -0.123(3) 0.077(6) Uiso 1.00 1 d . . .
C23 C 0.130(3) -0.013(2) -0.066(3) 0.087(7) Uiso 1.00 1 d . . .
C24 C -0.015(2) -0.004(1) 0.102(2) 0.076(5) Uiso 1.00 1 d . . .
C25 C -0.224(2) 0.149(1) 0.518(2) 0.053(4) Uiso 1.00 1 d . . .
C26 C -0.324(3) 0.222(1) 0.555(2) 0.084(6) Uiso 1.00 1 d . . .
C27 C -0.337(3) 0.308(2) 0.630(3) 0.097(7) Uiso 1.00 1 d . . .
C28 C -0.243(2) 0.318(2) 0.660(2) 0.087(6) Uiso 1.00 1 d . . .
C29 C -0.143(2) 0.251(1) 0.623(2) 0.079(6) Uiso 1.00 1 d . . .
C30 C -0.133(2) 0.165(1) 0.554(2) 0.070(5) Uiso 1.00 1 d . . .
H1 H -0.379(3) 0.218(1) 0.521(2) 0.000(1) Uiso 1.00 1 c . . .
H2 H -0.420(3) 0.354(2) 0.674(3) 0.000(1) Uiso 1.00 1 c . . .
H3 H -0.239(2) 0.377(2) 0.697(2) 0.000(1) Uiso 1.00 1 c . . .
H4 H -0.079(2) 0.260(1) 0.646(2) 0.000(1) Uiso 1.00 1 c . . .
H5 H -0.065(2) 0.114(1) 0.533(2) 0.000(1) Uiso 1.00 1 c . . .
H6 H 0.111(2) 0.131(1) 0.221(2) 0.000(1) Uiso 1.00 1 c . . .
H7 H 0.354(3) 0.116(1) -0.057(2) 0.000(1) Uiso 1.00 1 c . . .
H8 H 0.367(2) 0.030(1) -0.236(3) 0.000(1) Uiso 1.00 1 c . . .
H9 H 0.136(3) -0.051(2) -0.139(3) 0.000(1) Uiso 1.00 1 c . . .
H10 H -0.112(2) -0.034(1) 0.141(2) 0.000(1) Uiso 1.00 1 c . . .
H11 H -0.243(2) -0.176(1) 0.439(2) 0.000(1) Uiso 1.00 1 c . . .
H12 H 0.063(2) -0.161(1) 0.321(2) 0.000(1) Uiso 1.00 1 c . . .
H13 H -0.047(3) -0.252(2) 0.066(3) 0.000(1) Uiso 1.00 1 c . . .
H14 H -0.252(3) -0.333(2) 0.092(3) 0.000(1) Uiso 1.00 1 c . . .
H15 H -0.415(4) -0.434(2) 0.307(3) 0.000(1) Uiso 1.00 1 c . . .
H16 H -0.394(3) -0.479(2) 0.473(3) 0.000(1) Uiso 1.00 1 c . . .
H17 H -0.179(3) -0.412(2) 0.437(3) 0.000(1) Uiso 1.00 1 c . . .
H18 H -0.107(2) -0.040(1) 0.500(2) 0.000(1) Uiso 1.00 1 c . . .
H19 H -0.293(2) -0.060(1) 0.623(2) 0.000(1) Uiso 1.00 1 c . . .
H20 H 0.316(3) -0.234(2) 0.150(4) 0.000(1) Uiso 1.00 1 c . . .
H21 H 0.367(3) -0.204(2) -0.012(4) 0.000(1) Uiso 1.00 1 c . . .
H22 H 0.228(2) -0.386(1) -0.057(2) 0.000(1) Uiso 1.00 1 c . . .
H23 H 0.198(2) -0.447(1) 0.076(2) 0.000(1) Uiso 1.00 1 c . . .
H24 H 0.484(2) -0.382(2) -0.207(3) 0.000(1) Uiso 1.00 1 c . . .
H25 H 0.456(2) -0.458(2) -0.090(3) 0.000(1) Uiso 1.00 1 c . . .
H26 H 0.642(5) -0.271(3) -0.065(5) 0.000(1) Uiso 1.00 1 c . . .
H27 H 0.663(5) -0.256(3) -0.214(5) 0.000(1) Uiso 1.00 1 c . . .
H28 H 0.374(4) -0.403(2) 0.150(3) 0.000(1) Uiso 1.00 1 c . . .
H29 H 0.563(4) -0.410(2) 0.011(3) 0.000(1) Uiso 1.00 1 c . . .
H30 H 0.480(4) -0.322(2) 0.128(3) 0.000(1) Uiso 1.00 1 c . . .

loop_
_atom_site_aniso_label
_atom_site_aniso_U_11
_atom_site_aniso_U_22
_atom_site_aniso_U_33
_atom_site_aniso_U_12
_atom_site_aniso_U_13
_atom_site_aniso_U_23
P1 0.031(1) 0.068(2) 0.041(2) -0.000(2) -0.021(1) -0.005(3)

loop_
_geom_bond_atom_site_label_1
_geom_bond_site_symmetry_1
_geom_bond_atom_site_label_2
_geom_bond_site_symmetry_2
_geom_bond_distance
_geom_bond_publ_flag
P1 . O1 . 1.487(11) yes
P1 . C18 . 1.786(15) yes
P1 . C19 . 1.789(14) yes
P1 . C25 . 1.794(16) yes
N1 . C1 . 1.03(6) yes
C1 . C2 . 1.43(6) yes
C2 . C3 . 1.44(4) yes
C2 . H26 . 0.950 no
C2 . H27 . 0.950 no
C3 . C4 . 1.39(3) yes
C3 . C5 . 1.51(3) yes
C3 . C8 . 1.40(3) yes
C4 . H28 . 0.950 no
C4 . H29 . 0.950 no
C4 . H30 . 0.950 no
C5 . C6 . 1.47(3) yes
C5 . H24 . 0.950 no
C5 . H25 . 0.950 no
C6 . C7 . 1.49(2) yes
C6 . H22 . 0.950 no
C6 . H23 . 0.950 no
C7 . C8 . 1.53(3) yes
C7 . C9 . 1.31(2) yes
C8 . H20 . 0.950 no
C8 . H21 . 0.950 no
C9 . C10 . 1.48(2) yes
C9 . C16 . 1.45(2) yes
C10 . C11 . 1.38(3) yes
C10 . C15 . 1.39(3) yes
C11 . C12 . 1.39(3) yes
C11 . H17 . 0.950 no
C12 . C13 . 1.28(3) yes
C12 . H16 . 0.950 no
C13 . C14 . 1.35(3) yes
C13 . H15 . 0.950 no
C14 . C15 . 1.42(3) yes
C14 . H14 . 0.950 no
C15 . H13 . 0.950 no
C16 . C17 . 1.32(2) yes
C16 . H12 . 0.950 no
C17 . C18 . 1.49(2) yes
C17 . H11 . 0.950 no
C18 . H18 . 0.950 no
C18 . H19 . 0.950 no
C19 . C20 . 1.40(2) yes
C19 . C24 . 1.36(2) yes
C20 . C21 . 1.40(3) yes
C20 . H6 . 0.950 no
C21 . C22 . 1.34(2) yes
C21 . H7 . 0.950 no
C22 . C23 . 1.38(3) yes
C22 . H8 . 0.950 no
C23 . C24 . 1.41(3) yes
C23 . H9 . 0.950 no
C24 . H10 . 0.950 no
C25 . C26 . 1.37(2) yes
C25 . C30 . 1.37(2) yes
C26 . C27 . 1.41(3) yes
C26 . H1 . 0.950 no
C27 . C28 . 1.36(3) yes
C27 . H2 . 0.950 no
C28 . C29 . 1.30(3) yes
C28 . H3 . 0.950 no
C29 . C30 . 1.40(3) yes
C29 . H4 . 0.950 no
C30 . H5 . 0.950 no

loop_
_cod_related_entry_id
_cod_related_entry_database
_cod_related_entry_code
1 ChemSpider 9526380
